data_2211378
loop_
_publ_author_name
'Liang, Zu-Pei'
'Li, Jian'

_publ_section_title
;
 2-Ethylisoindoline-1,3-dione
;
_journal_coeditor_code FB2023
_journal_issue 12
_journal_name_full 'Acta Crystallographica Section E'
_journal_page_first o5439
_journal_page_last o5440
_journal_paper_doi 10.1107/S1600536806045673
_journal_volume 62
_journal_year 2006
_chemical_formula_iupac 'C10 H9 N O2'
_chemical_formula_moiety 'C10 H9 N O2'
_chemical_formula_sum 'C10 H9 N O2'
_chemical_formula_weight 175.18
_chemical_name_systematic
;
2-Ethylisoindoline-1,3-dione
;
_space_group_IT_number 4
_symmetry_cell_setting monoclinic
_symmetry_space_group_name_Hall 'P 2yb'
_symmetry_space_group_name_H-M 'P 1 21 1'
_atom_sites_solution_hydrogens difmap
_atom_sites_solution_primary direct
_atom_sites_solution_secondary difmap
_cell_angle_alpha 90.00
_cell_angle_beta 98.774(13)
_cell_angle_gamma 90.00
_cell_formula_units_Z 2
_cell_length_a 7.254(6)
_cell_length_b 4.475(4)
_cell_length_c 13.506(10)
_cell_measurement_reflns_used 626
_cell_measurement_temperature 294(2)
_cell_measurement_theta_max 21.98
_cell_measurement_theta_min 2.84
_cell_volume 433.3(6)
_computing_cell_refinement 'SAINT (Bruker, 1997)'
_computing_data_collection 'SMART (Bruker, 1997)'
_computing_data_reduction SAINT
_computing_molecular_graphics 'SHELXTL (Bruker, 1997)'
_computing_publication_material SHELXTL
_computing_structure_refinement 'SHELXL97 (Sheldrick, 1997)'
_computing_structure_solution 'SHELXS97 (Sheldrick, 1997)'
_diffrn_ambient_temperature 294(2)
_diffrn_measured_fraction_theta_full 0.993
_diffrn_measured_fraction_theta_max 0.993
_diffrn_measurement_device_type 'Bruker SMART CCD area-detector'
_diffrn_measurement_method '\f and \w'
_diffrn_radiation_monochromator graphite
_diffrn_radiation_source 'fine-focus sealed tube'
_diffrn_radiation_type MoK\a
_diffrn_radiation_wavelength 0.71073
_diffrn_reflns_av_R_equivalents 0.0710
_diffrn_reflns_av_sigmaI/netI 0.0659
_diffrn_reflns_limit_h_max 8
_diffrn_reflns_limit_h_min -7
_diffrn_reflns_limit_k_max 5
_diffrn_reflns_limit_k_min -5
_diffrn_reflns_limit_l_max 10
_diffrn_reflns_limit_l_min -16
_diffrn_reflns_number 2113
_diffrn_reflns_theta_full 25.02
_diffrn_reflns_theta_max 25.02
_diffrn_reflns_theta_min 1.53
_diffrn_standards_number 0
_exptl_absorpt_coefficient_mu 0.095
_exptl_absorpt_correction_T_max 0.9813
_exptl_absorpt_correction_T_min 0.9703
_exptl_absorpt_correction_type multi-scan
_exptl_absorpt_process_details '(SADABS; Bruker, 1997)'
_exptl_crystal_colour colourless
_exptl_crystal_density_diffrn 1.343
_exptl_crystal_density_method 'not measured'
_exptl_crystal_description plate
_exptl_crystal_F_000 184
_exptl_crystal_size_max 0.32
_exptl_crystal_size_mid 0.26
_exptl_crystal_size_min 0.20
_refine_diff_density_max 0.142
_refine_diff_density_min -0.197
_refine_ls_abs_structure_details 'not determined'
_refine_ls_extinction_method none
_refine_ls_goodness_of_fit_ref 1.046
_refine_ls_hydrogen_treatment constr
_refine_ls_matrix_type full
_refine_ls_number_constraints 36
_refine_ls_number_parameters 119
_refine_ls_number_reflns 866
_refine_ls_number_restraints 1
_refine_ls_restrained_S_all 1.045
_refine_ls_R_factor_all 0.0795
_refine_ls_R_factor_gt 0.0453
_refine_ls_shift/su_max 0.000
_refine_ls_shift/su_mean 0.000
_refine_ls_structure_factor_coef Fsqd
_refine_ls_weighting_details 'calc w=1/[\s^2^(Fo^2^)+(0.0502P)^2^+0.0312P] where P=(Fo^2^+2Fc^2^)/3'
_refine_ls_weighting_scheme calc
_refine_ls_wR_factor_gt 0.0965
_refine_ls_wR_factor_ref 0.1134
_reflns_number_gt 617
_reflns_number_total 866
_reflns_threshold_expression I>2\s(I)
_cod_data_source_file fb2023.cif
_cod_data_source_block I
_cod_depositor_comments
;
The following automatic conversions were performed:
'_symmetry_cell_setting' value 'Monoclinic' changed to 'monoclinic'
according to '/home/saulius/struct/CIF-dictionaries/cif_core.dic'
dictionary named 'cif_core.dic' version 2.4.1 from 2010-06-29.

Automatic conversion script
Id: cif_fix_enum 1527 2010-12-29 10:47:43Z saulius 

The following automatic conversions were performed:

'_symmetry_cell_setting' value 'Monoclinic' changed to 'monoclinic'
according to /home/saulius/struct/CIF-dictionaries/cif_core.dic
dictionary named 'cif_core.dic' version 2.4.1 from 2010-06-29.

Automatic conversion script
Id: cif_fix_values 1715 2011-07-08 13:25:40Z adriana 
;
_cod_original_sg_symbol_Hall 'p 2yb'
_cod_original_sg_symbol_H-M 'P 21'
_cod_database_code 2211378
_cod_database_fobs_code 2211378

loop_
_symmetry_equiv_pos_as_xyz
'x, y, z'
'-x, y+1/2, -z'

loop_
_atom_site_type_symbol
_atom_site_label
_atom_site_fract_x
_atom_site_fract_y
_atom_site_fract_z
_atom_site_U_iso_or_equiv
_atom_site_adp_type
_atom_site_calc_flag
_atom_site_refinement_flags
_atom_site_occupancy
O O1 0.1922(4) 0.5069(8) 0.59624(19) 0.0711(10) Uani d . 1
O O2 -0.1763(4) 0.5194(8) 0.83740(18) 0.0660(11) Uani d . 1
N N1 -0.0229(4) 0.5609(8) 0.70237(19) 0.0434(8) Uani d . 1
C C1 0.1396(5) 0.4466(11) 0.6737(3) 0.0464(10) Uani d . 1
C C2 0.2223(5) 0.2533(10) 0.7558(3) 0.0438(11) Uani d . 1
C C3 0.3811(6) 0.0878(12) 0.7669(3) 0.0600(12) Uani d . 1
H H3 0.4564 0.0819 0.7170 0.072 Uiso calc R 1
C C4 0.4268(6) -0.0721(12) 0.8551(4) 0.0671(14) Uani d . 1
H H4 0.5339 -0.1894 0.8644 0.080 Uiso calc R 1
C C5 0.3173(6) -0.0600(11) 0.9283(3) 0.0619(13) Uani d . 1
H H5 0.3520 -0.1660 0.9875 0.074 Uiso calc R 1
C C6 0.1570(6) 0.1058(11) 0.9163(3) 0.0525(11) Uani d . 1
H H6 0.0811 0.1115 0.9659 0.063 Uiso calc R 1
C C7 0.1117(5) 0.2623(10) 0.8294(2) 0.0393(9) Uani d . 1
C C8 -0.0466(5) 0.4542(9) 0.7959(3) 0.0447(11) Uani d . 1
C C9 -0.1505(6) 0.7572(11) 0.6414(3) 0.0556(12) Uani d . 1
H H9A -0.0840 0.8635 0.5952 0.067 Uiso calc R 1
H H9B -0.1980 0.9037 0.6840 0.067 Uiso calc R 1
C C10 -0.3102(6) 0.5921(14) 0.5835(3) 0.0704(14) Uani d . 1
H H10A -0.2646 0.4575 0.5375 0.106 Uiso calc R 1
H H10B -0.3951 0.7318 0.5470 0.106 Uiso calc R 1
H H10C -0.3738 0.4806 0.6288 0.106 Uiso calc R 1

loop_
_atom_site_aniso_label
_atom_site_aniso_U_11
_atom_site_aniso_U_22
_atom_site_aniso_U_33
_atom_site_aniso_U_12
_atom_site_aniso_U_13
_atom_site_aniso_U_23
O1 0.079(2) 0.084(3) 0.0561(16) -0.005(2) 0.0301(15) 0.0097(19)
O2 0.0536(16) 0.086(3) 0.0638(16) 0.021(2) 0.0250(15) 0.004(2)
N1 0.0425(18) 0.047(2) 0.0410(16) 0.003(2) 0.0044(14) 0.0042(18)
C1 0.045(2) 0.049(3) 0.045(2) -0.008(2) 0.0075(18) -0.002(2)
C2 0.038(2) 0.041(2) 0.053(2) -0.006(2) 0.009(2) -0.007(2)
C3 0.042(2) 0.063(3) 0.076(3) -0.001(3) 0.015(2) -0.009(3)
C4 0.045(2) 0.055(3) 0.097(3) 0.010(3) -0.004(3) -0.012(3)
C5 0.061(3) 0.055(3) 0.065(3) 0.004(3) -0.007(2) 0.003(3)
C6 0.055(3) 0.053(3) 0.050(2) -0.006(3) 0.0090(19) -0.002(2)
C7 0.037(2) 0.042(2) 0.0392(19) -0.001(2) 0.0054(17) 0.000(2)
C8 0.041(2) 0.048(3) 0.045(2) 0.005(2) 0.0034(18) -0.006(2)
C9 0.060(3) 0.050(3) 0.055(2) 0.008(3) 0.002(2) 0.010(3)
C10 0.056(3) 0.075(3) 0.073(3) -0.004(3) -0.013(2) 0.015(3)

loop_
_atom_type_symbol
_atom_type_description
_atom_type_scat_dispersion_real
_atom_type_scat_dispersion_imag
_atom_type_scat_source
C C 0.0033 0.0000 'International Tables Vol C Tables 4.2.6.8 and 6.1.1.4'
H H 0.0000 0.0000 'International Tables Vol C Tables 4.2.6.8 and 6.1.1.4'
N N 0.0061 0.0000 'International Tables Vol C Tables 4.2.6.8 and 6.1.1.4'
O O 0.0106 0.0000 'International Tables Vol C Tables 4.2.6.8 and 6.1.1.4'

loop_
_geom_angle_atom_site_label_1
_geom_angle_atom_site_label_2
_geom_angle_atom_site_label_3
_geom_angle
C8 N1 C1 110.8(3)
C8 N1 C9 125.0(3)
C1 N1 C9 124.2(3)
O1 C1 N1 123.7(4)
O1 C1 C2 130.4(4)
N1 C1 C2 105.9(3)
C3 C2 C7 121.2(4)
C3 C2 C1 130.5(4)
C7 C2 C1 108.3(4)
C2 C3 C4 117.6(4)
C2 C3 H3 121.2
C4 C3 H3 121.2
C5 C4 C3 120.9(4)
C5 C4 H4 119.5
C3 C4 H4 119.5
C4 C5 C6 121.1(4)
C4 C5 H5 119.5
C6 C5 H5 119.5
C7 C6 C5 118.0(4)
C7 C6 H6 121.0
C5 C6 H6 121.0
C6 C7 C2 121.3(4)
C6 C7 C8 130.4(3)
C2 C7 C8 108.3(3)
O2 C8 N1 123.8(4)
O2 C8 C7 129.6(3)
N1 C8 C7 106.6(3)
N1 C9 C10 112.2(4)
N1 C9 H9A 109.2
C10 C9 H9A 109.2
N1 C9 H9B 109.2
C10 C9 H9B 109.2
H9A C9 H9B 107.9
C9 C10 H10A 109.5
C9 C10 H10B 109.5
H10A C10 H10B 109.5
C9 C10 H10C 109.5
H10A C10 H10C 109.5
H10B C10 H10C 109.5

loop_
_geom_bond_atom_site_label_1
_geom_bond_atom_site_label_2
_geom_bond_distance
O1 C1 1.198(4)
O2 C8 1.203(4)
N1 C8 1.385(4)
N1 C1 1.393(5)
N1 C9 1.440(5)
C1 C2 1.461(6)
C2 C3 1.358(6)
C2 C7 1.369(5)
C3 C4 1.387(6)
C3 H3 0.9300
C4 C5 1.362(6)
C4 H4 0.9300
C5 C6 1.367(6)
C5 H5 0.9300
C6 C7 1.364(5)
C6 H6 0.9300
C7 C8 1.450(5)
C9 C10 1.491(6)
C9 H9A 0.9700
C9 H9B 0.9700
C10 H10A 0.9600
C10 H10B 0.9600
C10 H10C 0.9600

loop_
_geom_hbond_atom_site_label_D
_geom_hbond_atom_site_label_H
_geom_hbond_atom_site_label_A
_geom_hbond_site_symmetry_A
_geom_hbond_distance_DH
_geom_hbond_distance_HA
_geom_hbond_distance_DA
_geom_hbond_angle_DHA
C4 H4 O2 1_645 0.93 2.55 3.449(6) 163.8

loop_
_geom_torsion_atom_site_label_1
_geom_torsion_atom_site_label_2
_geom_torsion_atom_site_label_3
_geom_torsion_atom_site_label_4
_geom_torsion
C8 N1 C1 O1 -179.4(4)
C9 N1 C1 O1 2.1(6)
C8 N1 C1 C2 0.2(4)
C9 N1 C1 C2 -178.3(4)
O1 C1 C2 C3 -0.3(8)
N1 C1 C2 C3 -179.9(4)
O1 C1 C2 C7 178.6(5)
N1 C1 C2 C7 -1.0(4)
C7 C2 C3 C4 0.1(6)
C1 C2 C3 C4 178.8(4)
C2 C3 C4 C5 -0.7(7)
C3 C4 C5 C6 1.2(7)
C4 C5 C6 C7 -0.9(7)
C5 C6 C7 C2 0.3(6)
C5 C6 C7 C8 180.0(4)
C3 C2 C7 C6 0.1(6)
C1 C2 C7 C6 -178.9(4)
C3 C2 C7 C8 -179.6(4)
C1 C2 C7 C8 1.4(4)
C1 N1 C8 O2 -180.0(4)
C9 N1 C8 O2 -1.5(6)
C1 N1 C8 C7 0.6(4)
C9 N1 C8 C7 179.1(4)
C6 C7 C8 O2 -0.3(7)
C2 C7 C8 O2 179.4(4)
C6 C7 C8 N1 179.0(4)
C2 C7 C8 N1 -1.2(4)
C8 N1 C9 C10 -82.1(5)
C1 N1 C9 C10 96.2(5)

loop_
_cod_related_entry_id
_cod_related_entry_database
_cod_related_entry_code
1 ChemSpider 19862
